data_4323697
loop_
_publ_author_name
'Karl Weis'
'Heinrich Vahrenkamp'

_publ_section_title
;
 Simple Zinc Complexes of Pyridyl-Substituted Tris(pyrazolyl)borate
 Ligands
;
_journal_name_full 'Inorganic Chemistry'
_journal_page_first 5592
_journal_page_last 5596
_journal_paper_doi 10.1021/ic970628j
_journal_volume 36
_journal_year 1997
_chemical_compound_source Ethanol
_chemical_formula_sum 'C29 H31 B F N9 O Zn'
_chemical_formula_weight 616.81
_chemical_melting_point 151
_chemical_name_systematic Hydrotris(5-methyl-3-3'-pyridyl-pyrazole-1-yl)borato-zinc-fluoride
_space_group_IT_number 2
_symmetry_cell_setting triclinic
_symmetry_space_group_name_Hall '-P 1'
_symmetry_space_group_name_H-M 'P -1'
_atom_sites_solution_hydrogens geom
_atom_sites_solution_primary direct
_atom_sites_solution_secondary difmap
_audit_creation_method SHELXL
_cell_angle_alpha 72.34(3)
_cell_angle_beta 75.32(3)
_cell_angle_gamma 73.09(5)
_cell_formula_units_Z 2
_cell_length_a 11.123(5)
_cell_length_b 11.638(7)
_cell_length_c 13.793(4)
_cell_measurement_temperature 200(2)
_cell_volume 1600.8(14)
_computing_structure_refinement 'SHELXL-93 (Sheldrick, 1993)'
_computing_structure_solution 'SHELXS-86 (Sheldrick, 1990)'
_diffrn_ambient_temperature 293(2)
_diffrn_measurement_device 'Nonius-Turbo CAD4'
_diffrn_measurement_method Omega-2-Theta
_diffrn_radiation_monochromator graphite
_diffrn_radiation_source 'fine-focus sealed tube'
_diffrn_radiation_type MoK\a
_diffrn_radiation_wavelength 0.71069
_diffrn_reflns_av_R_equivalents 0.0169
_diffrn_reflns_av_sigmaI/netI 0.0166
_diffrn_reflns_limit_h_max 13
_diffrn_reflns_limit_h_min -13
_diffrn_reflns_limit_k_max 13
_diffrn_reflns_limit_k_min -14
_diffrn_reflns_limit_l_max 0
_diffrn_reflns_limit_l_min -16
_diffrn_reflns_number 6539
_diffrn_reflns_theta_max 25.99
_diffrn_reflns_theta_min 3.01
_diffrn_standards_interval_count 'ICR every 3600 s, OCR every 200 refl.'
_diffrn_standards_number 2
_exptl_absorpt_coefficient_mu 0.810
_exptl_absorpt_correction_T_max 0.857
_exptl_absorpt_correction_T_min 1.000
_exptl_absorpt_correction_type 'empirical (XEMP)'
_exptl_crystal_colour colourless
_exptl_crystal_density_diffrn 1.280
_exptl_crystal_density_meas 1.19
_exptl_crystal_description isometric
_exptl_crystal_F_000 640
_exptl_crystal_size_max 0.5
_exptl_crystal_size_mid 0.4
_exptl_crystal_size_min 0.3
_refine_diff_density_max 1.318
_refine_diff_density_min -1.591
_refine_diff_density_rms 0.133
_refine_ls_extinction_method none
_refine_ls_goodness_of_fit_all 1.053
_refine_ls_goodness_of_fit_obs 1.039
_refine_ls_hydrogen_treatment Riding-Model
_refine_ls_matrix_type full
_refine_ls_number_parameters 406
_refine_ls_number_reflns 6252
_refine_ls_number_restraints 0
_refine_ls_restrained_S_all 1.117
_refine_ls_restrained_S_obs 1.039
_refine_ls_R_factor_all 0.0755
_refine_ls_R_factor_obs 0.0662
_refine_ls_shift/esd_max -0.057
_refine_ls_shift/esd_mean 0.002
_refine_ls_structure_factor_coef Fsqd
_refine_ls_weighting_details 'w=1/[\s^2^(Fo^2^)+(0.1407P)^2^+3.3016P] where P=(Fo^2^+2Fc^2^)/3'
_refine_ls_weighting_scheme calc
_refine_ls_wR_factor_all 0.2213
_refine_ls_wR_factor_obs 0.1946
_reflns_number_observed 5593
_reflns_number_total 6264
_reflns_observed_criterion >2sigma(I)
_cod_data_source_file ic970628j_2.cif
_cod_data_source_block w36
_cod_depositor_comments
;
The following automatic conversions were performed:

'_geom_bond_publ_flag' value 'Y' changed to 'y' according to the
built-in table from CIF Core dictionary named 'cif_core.dic' version
2.4.1 from 2010-06-29 (54 times).

'_geom_angle_publ_flag' value 'Y'
changed to 'y' according to the built-in table from CIF Core
dictionary named 'cif_core.dic' version 2.4.1 from 2010-06-29 (85
times).

Automatic conversion script
Id: cif_fix_values 1715 2011-07-08 13:25:40Z adriana 

The following automatic conversions were performed:

'_refine_ls_weighting_scheme' value 'calc
w=1/[\s^2^(Fo^2^)+(0.1407P)^2^+3.3016P] where P=(Fo^2^+2Fc^2^)/3' was
changed to 'calc'. New tag '_refine_ls_weighting_details' was
created. The value of the new tag was set to
'w=1/[\s^2^(Fo^2^)+(0.1407P)^2^+3.3016P] where P=(Fo^2^+2Fc^2^)/3'.

Automatic conversion script
Id: cif_fix_values 3143 2015-03-26 13:38:13Z robertas 
;
_cod_original_cell_volume 1600.9(13)
_cod_database_code 4323697

loop_
_symmetry_equiv_pos_as_xyz
'x, y, z'
'-x, -y, -z'

loop_
_atom_site_aniso_label
_atom_site_aniso_U_11
_atom_site_aniso_U_22
_atom_site_aniso_U_33
_atom_site_aniso_U_23
_atom_site_aniso_U_13
_atom_site_aniso_U_12
Zn 0.0270(3) 0.0282(3) 0.0196(3) -0.0030(2) 0.0007(2) -0.0082(2)
N1 0.034(2) 0.031(2) 0.0206(15) -0.0034(12) -0.0018(12) -0.0130(13)
N2 0.0271(15) 0.0292(15) 0.0163(14) -0.0036(12) 0.0021(11) -0.0087(12)
N3 0.032(2) 0.035(2) 0.0155(14) -0.0031(12) -0.0075(12) -0.0126(13)
F 0.0273(12) 0.082(2) 0.0374(14) -0.0272(14) 0.0044(10) -0.0089(12)
N4 0.031(2) 0.035(2) 0.0166(14) -0.0010(12) 0.0005(12) -0.0137(13)
C1 0.034(2) 0.038(2) 0.028(2) 0.004(2) -0.005(2) -0.017(2)
C2 0.042(2) 0.032(2) 0.037(2) 0.006(2) -0.011(2) -0.018(2)
C3 0.036(2) 0.030(2) 0.028(2) 0.0023(15) -0.011(2) -0.012(2)
C4 0.051(3) 0.054(3) 0.032(2) 0.007(2) 0.004(2) -0.028(2)
C5 0.059(3) 0.024(2) 0.029(2) 0.0007(15) -0.018(2) -0.008(2)
C6 0.061(3) 0.031(2) 0.035(2) -0.006(2) -0.009(2) -0.005(2)
N7 0.092(4) 0.045(2) 0.036(2) -0.013(2) -0.002(2) -0.010(2)
C7 0.124(6) 0.043(3) 0.044(3) -0.016(2) -0.014(3) -0.021(3)
C8 0.124(6) 0.040(3) 0.051(3) -0.013(2) -0.032(4) -0.030(3)
C9 0.088(4) 0.034(2) 0.045(3) 0.001(2) -0.027(3) -0.026(2)
N5 0.0265(15) 0.034(2) 0.0175(14) -0.0050(12) 0.0024(12) -0.0086(13)
C10 0.028(2) 0.042(2) 0.023(2) -0.008(2) 0.0019(15) -0.007(2)
C11 0.031(2) 0.037(2) 0.024(2) -0.006(2) -0.0019(15) -0.003(2)
C12 0.032(2) 0.029(2) 0.014(2) -0.0052(13) -0.0015(13) -0.0085(14)
C13 0.032(2) 0.060(3) 0.034(2) -0.006(2) 0.007(2) -0.007(2)
C14 0.031(2) 0.021(2) 0.021(2) -0.0054(13) 0.0002(14) -0.0078(13)
C15 0.031(2) 0.028(2) 0.014(2) -0.0044(13) -0.0019(13) -0.0088(14)
N8 0.034(2) 0.0257(15) 0.0165(14) -0.0023(11) -0.0036(12) -0.0089(12)
C16 0.036(2) 0.031(2) 0.020(2) -0.0004(14) -0.0023(14) -0.016(2)
C17 0.030(2) 0.036(2) 0.030(2) -0.006(2) -0.002(2) -0.014(2)
C18 0.036(2) 0.032(2) 0.017(2) -0.0048(14) -0.0042(14) -0.011(2)
N6 0.036(2) 0.034(2) 0.0105(13) -0.0034(11) -0.0012(12) -0.0119(13)
C19 0.049(2) 0.024(2) 0.020(2) 0.0006(14) -0.006(2) -0.012(2)
C20 0.050(2) 0.031(2) 0.026(2) 0.002(2) -0.014(2) -0.017(2)
C21 0.038(2) 0.025(2) 0.028(2) 0.0045(14) -0.009(2) -0.014(2)
C22 0.062(3) 0.037(2) 0.020(2) -0.007(2) -0.004(2) -0.010(2)
C23 0.035(2) 0.035(2) 0.033(2) 0.003(2) -0.013(2) -0.017(2)
C24 0.041(3) 0.068(3) 0.056(3) 0.028(3) -0.015(2) -0.020(2)
N9 0.039(2) 0.089(4) 0.077(4) 0.033(3) -0.015(2) -0.013(2)
C25 0.032(2) 0.072(4) 0.070(4) 0.016(3) -0.011(2) -0.018(2)
C26 0.041(3) 0.075(4) 0.045(3) 0.015(3) -0.007(2) -0.023(2)
C27 0.039(2) 0.056(3) 0.040(3) 0.010(2) -0.011(2) -0.012(2)
B 0.032(2) 0.035(2) 0.017(2) -0.002(2) 0.004(2) -0.012(2)
O1 0.059(4) 0.032(3) 0.037(3) -0.006(3) 0.015(3) -0.001(3)
C30 0.098(11) 0.079(9) 0.100(11) -0.064(9) 0.047(9) -0.026(8)
C31 0.110(13) 0.101(12) 0.152(18) -0.059(12) 0.107(14) -0.044(10)
O2 0.086(5) 0.041(4) 0.042(4) -0.013(3) 0.028(4) -0.030(4)
C32 0.073(8) 0.089(9) 0.055(7) -0.028(6) 0.041(6) -0.055(7)
C33 0.032(4) 0.046(5) 0.019(3) 0.008(3) 0.004(3) -0.020(3)

loop_
_atom_site_label
_atom_site_type_symbol
_atom_site_fract_x
_atom_site_fract_y
_atom_site_fract_z
_atom_site_U_iso_or_equiv
_atom_site_thermal_displace_type
_atom_site_occupancy
_atom_site_calc_flag
_atom_site_refinement_flags
_atom_site_disorder_group
Zn Zn 0.07812(4) 0.29293(4) 0.24192(3) 0.0262(2) Uani 1 d . .
N1 N -0.0357(3) 0.1736(3) 0.3250(2) 0.0284(7) Uani 1 d . .
N2 N -0.0559(3) 0.4544(3) 0.2553(2) 0.0254(6) Uani 1 d . .
N3 N 0.1160(3) 0.2970(3) 0.3934(2) 0.0268(6) Uani 1 d . .
F F 0.2453(2) 0.2604(3) 0.1730(2) 0.0487(7) Uani 1 d . .
N4 N -0.1114(3) 0.2026(3) 0.4128(2) 0.0285(7) Uani 1 d . .
C1 C -0.1651(4) 0.1067(4) 0.4707(3) 0.0345(9) Uani 1 d . .
C2 C -0.1244(4) 0.0159(4) 0.4177(3) 0.0377(9) Uani 1 d . .
H2 H -0.1456(4) -0.0607(4) 0.4384(3) 0.045 Uiso 1 calc R .
C3 C -0.0449(4) 0.0611(4) 0.3264(3) 0.0313(8) Uani 1 d . .
C4 C -0.2513(5) 0.1071(5) 0.5718(4) 0.0482(12) Uani 1 d . .
H4A H -0.2708(5) 0.0272(5) 0.6020(4) 0.072 Uiso 1 calc R .
H4B H -0.3289(5) 0.1692(5) 0.5620(4) 0.072 Uiso 1 calc R .
H4C H -0.2102(5) 0.1252(5) 0.6169(4) 0.072 Uiso 1 calc R .
C5 C 0.0146(5) 0.0046(4) 0.2387(3) 0.0376(9) Uani 1 d . .
C6 C 0.1305(5) 0.0205(4) 0.1764(4) 0.0442(10) Uani 1 d . .
H6 H 0.1747(5) 0.0671(4) 0.1922(4) 0.053 Uiso 1 calc R .
N7 N 0.1820(5) -0.0279(4) 0.0943(3) 0.0602(12) Uani 1 d . .
C7 C 0.1177(8) -0.0950(5) 0.0731(5) 0.069(2) Uani 1 d . .
H7 H 0.1522(8) -0.1281(5) 0.0158(5) 0.083 Uiso 1 calc R .
C8 C 0.0054(7) -0.1173(5) 0.1301(5) 0.066(2) Uani 1 d . .
H8 H -0.0344(7) -0.1670(5) 0.1136(5) 0.079 Uiso 1 calc R .
C9 C -0.0499(6) -0.0658(4) 0.2134(4) 0.0529(13) Uani 1 d . .
H9 H -0.1289(6) -0.0777(4) 0.2521(4) 0.064 Uiso 1 calc R .
N5 N -0.1510(3) 0.4360(3) 0.3395(2) 0.0273(6) Uani 1 d . .
C10 C -0.2570(4) 0.5271(4) 0.3229(3) 0.0324(8) Uani 1 d . .
C11 C -0.2301(4) 0.6064(4) 0.2278(3) 0.0326(8) Uani 1 d . .
H11 H -0.2849(4) 0.6775(4) 0.1966(3) 0.039 Uiso 1 calc R .
C12 C -0.1037(4) 0.5578(3) 0.1883(3) 0.0251(7) Uani 1 d . .
C13 C -0.3788(4) 0.5324(5) 0.4013(4) 0.0469(11) Uani 1 d . .
H13A H -0.4399(4) 0.6076(5) 0.3785(4) 0.070 Uiso 1 calc R .
H13B H -0.3617(4) 0.5307(5) 0.4666(4) 0.070 Uiso 1 calc R .
H13C H -0.4125(4) 0.4624(5) 0.4089(4) 0.070 Uiso 1 calc R .
C14 C -0.0234(3) 0.6002(3) 0.0884(3) 0.0247(7) Uani 1 d . .
C15 C -0.0771(4) 0.6551(3) -0.0011(3) 0.0242(7) Uani 1 d . .
H15 H -0.1652(4) 0.6703(3) 0.0051(3) 0.029 Uiso 1 calc R .
N8 N -0.0071(3) 0.6866(3) -0.0949(2) 0.0260(6) Uani 1 d . .
C16 C 0.1189(4) 0.6675(3) -0.1022(3) 0.0290(8) Uani 1 d . .
H16 H 0.1679(4) 0.6898(3) -0.1674(3) 0.035 Uiso 1 calc R .
C17 C 0.1804(4) 0.6164(4) -0.0186(3) 0.0320(8) Uani 1 d . .
H17 H 0.2683(4) 0.6058(4) -0.0269(3) 0.038 Uiso 1 calc R .
C18 C 0.1075(4) 0.5812(4) 0.0785(3) 0.0282(7) Uani 1 d . .
H18 H 0.1463(4) 0.5453(4) 0.1363(3) 0.034 Uiso 1 calc R .
N6 N 0.0045(3) 0.3251(3) 0.4618(2) 0.0270(6) Uani 1 d . .
C19 C 0.0306(4) 0.3329(3) 0.5494(3) 0.0320(8) Uani 1 d . .
C20 C 0.1608(4) 0.3080(4) 0.5393(3) 0.0348(9) Uani 1 d . .
H20 H 0.2067(4) 0.3056(4) 0.5879(3) 0.042 Uiso 1 calc R .
C21 C 0.2103(4) 0.2869(3) 0.4410(3) 0.0306(8) Uani 1 d . .
C22 C -0.0720(5) 0.3643(4) 0.6380(3) 0.0406(10) Uani 1 d . .
H22A H -0.0337(5) 0.3689(4) 0.6913(3) 0.061 Uiso 1 calc R .
H22B H -0.1200(5) 0.3013(4) 0.6651(3) 0.061 Uiso 1 calc R .
H22C H -0.1281(5) 0.4428(4) 0.6142(3) 0.061 Uiso 1 calc R .
C23 C 0.3462(4) 0.2593(4) 0.3920(3) 0.0334(9) Uani 1 d . .
C24 C 0.4320(5) 0.1657(6) 0.4442(5) 0.062(2) Uani 1 d . .
H24 H 0.4006(5) 0.1201(6) 0.5090(5) 0.075 Uiso 1 calc R .
N9 N 0.5578(5) 0.1353(6) 0.4083(5) 0.080(2) Uani 1 d . .
C25 C 0.6004(5) 0.2019(6) 0.3159(5) 0.064(2) Uani 1 d . .
H25 H 0.6876(5) 0.1837(6) 0.2897(5) 0.077 Uiso 1 calc R .
C26 C 0.5223(5) 0.2967(6) 0.2568(4) 0.0587(15) Uani 1 d . .
H26 H 0.5561(5) 0.3407(6) 0.1921(4) 0.070 Uiso 1 calc R .
C27 C 0.3926(5) 0.3254(5) 0.2954(4) 0.0489(12) Uani 1 d . .
H27 H 0.3376(5) 0.3885(5) 0.2566(4) 0.059 Uiso 1 calc R .
B B -0.1244(4) 0.3286(4) 0.4367(3) 0.0297(9) Uani 1 d . .
H0 H -0.1934(4) 0.3405(4) 0.4957(3) 0.036 Uiso 1 calc R .
O1 O 0.3230(7) 0.1031(6) -0.0908(5) 0.050(2) Uani 0.50 d P .
H1A H 0.2528(7) 0.0377(6) 0.0017(5) 0.075 Uiso 0.50 d PR .
C30 C 0.4025(16) 0.0153(14) -0.1418(14) 0.094(6) Uani 0.50 d P .
H30A H 0.4422(16) -0.0522(14) -0.0899(14) 0.141 Uiso 0.50 calc PR .
H30B H 0.3475(16) -0.0174(14) -0.1657(14) 0.141 Uiso 0.50 calc PR .
C31 C 0.4893(18) 0.0388(17) -0.2161(17) 0.135(10) Uani 0.50 d P .
H31A H 0.5276(18) -0.0326(17) -0.2437(17) 0.202 Uiso 0.50 calc PR .
H31B H 0.5529(18) 0.0600(17) -0.1933(17) 0.202 Uiso 0.50 calc PR .
H31C H 0.4547(18) 0.1072(17) -0.2687(17) 0.202 Uiso 0.50 calc PR .
O2 O 0.4152(8) 0.3651(6) 0.0313(6) 0.060(2) Uani 0.50 d P .
H2A H 0.3300(8) 0.3129(6) 0.1017(6) 0.090 Uiso 0.50 d PR .
C32 C 0.4905(13) 0.3053(13) -0.0284(10) 0.072(4) Uani 0.50 d P .
H32A H 0.4410(13) 0.2615(13) -0.0470(10) 0.108 Uiso 0.50 calc PR .
H32B H 0.5497(13) 0.2424(13) 0.0123(10) 0.108 Uiso 0.50 calc PR .
C33 C 0.5674(8) 0.3579(8) -0.1235(6) 0.035(2) Uani 0.50 d P .
H33A H 0.5171(8) 0.3911(8) -0.1772(6) 0.053 Uiso 0.50 calc PR .
H33B H 0.6395(8) 0.2947(8) -0.1426(6) 0.053 Uiso 0.50 calc PR .
H33C H 0.5967(8) 0.4230(8) -0.1141(6) 0.053 Uiso 0.50 calc PR .

loop_
_atom_type_symbol
_atom_type_description
_atom_type_scat_dispersion_real
_atom_type_scat_dispersion_imag
_atom_type_scat_source
C C 0.0033 0.0016 'International Tables Vol C Tables 4.2.6.8 and 6.1.1.4'
H H 0.0000 0.0000 'International Tables Vol C Tables 4.2.6.8 and 6.1.1.4'
B B 0.0013 0.0007 'International Tables Vol C Tables 4.2.6.8 and 6.1.1.4'
N N 0.0061 0.0033 'International Tables Vol C Tables 4.2.6.8 and 6.1.1.4'
F F 0.0171 0.0103 'International Tables Vol C Tables 4.2.6.8 and 6.1.1.4'
Zn Zn 0.2839 1.4301 'International Tables Vol C Tables 4.2.6.8 and 6.1.1.4'
O O 0.0106 0.0060 'International Tables Vol C Tables 4.2.6.8 and 6.1.1.4'

loop_
_geom_angle_atom_site_label_1
_geom_angle_atom_site_label_2
_geom_angle_atom_site_label_3
_geom_angle
_geom_angle_site_symmetry_1
_geom_angle_site_symmetry_3
_geom_angle_publ_flag
F Zn N1 129.81(15) . . y
F Zn N2 133.04(14) . . y
N1 Zn N2 97.08(13) . . y
F Zn N3 98.47(12) . . y
N1 Zn N3 87.58(12) . . y
N2 Zn N3 84.02(12) . . y
F Zn N8 90.21(12) . 2_565 y
N1 Zn N8 90.79(12) . 2_565 y
N2 Zn N8 86.32(12) . 2_565 y
N3 Zn N8 169.93(12) . 2_565 y
C3 N1 N4 107.1(3) . . y
C3 N1 Zn 137.0(3) . . y
N4 N1 Zn 114.9(2) . . y
C12 N2 N5 106.9(3) . . y
C12 N2 Zn 134.7(2) . . y
N5 N2 Zn 112.3(2) . . y
C21 N3 N6 105.9(3) . . y
C21 N3 Zn 142.2(3) . . y
N6 N3 Zn 111.8(2) . . y
Zn F O2 142.7(2) . . y
C1 N4 N1 109.7(3) . . y
C1 N4 B 129.0(3) . . y
N1 N4 B 121.3(3) . . y
N4 C1 C2 107.4(4) . . y
N4 C1 C4 123.7(4) . . y
C2 C1 C4 128.9(4) . . y
C1 C2 C3 106.4(4) . . y
N1 C3 C2 109.3(4) . . y
N1 C3 C5 122.2(4) . . y
C2 C3 C5 128.3(4) . . y
C6 C5 C9 117.3(5) . . y
C6 C5 C3 123.6(4) . . y
C9 C5 C3 119.1(5) . . y
N7 C6 C5 123.2(5) . . y
C6 N7 C7 117.6(6) . . y
C6 N7 O1 121.5(4) . . y
C7 N7 O1 111.7(4) . . y
C8 C7 N7 123.5(5) . . y
C7 C8 C9 119.4(5) . . y
C8 C9 C5 118.9(6) . . y
C10 N5 N2 109.1(3) . . y
C10 N5 B 130.3(3) . . y
N2 N5 B 120.5(3) . . y
N5 C10 C11 108.5(3) . . y
N5 C10 C13 122.0(4) . . y
C11 C10 C13 129.5(4) . . y
C10 C11 C12 105.4(3) . . y
N2 C12 C11 110.1(3) . . y
N2 C12 C14 119.4(3) . . y
C11 C12 C14 130.5(3) . . y
C18 C14 C15 118.0(3) . . y
C18 C14 C12 121.6(3) . . y
C15 C14 C12 120.3(3) . . y
N8 C15 C14 122.8(3) . . y
C16 N8 C15 117.9(3) . . y
C16 N8 Zn 116.9(2) . 2_565 y
C15 N8 Zn 121.8(2) . 2_565 y
N8 C16 C17 123.7(3) . . y
C16 C17 C18 118.1(4) . . y
C14 C18 C17 119.5(4) . . y
C19 N6 N3 110.2(3) . . y
C19 N6 B 129.5(3) . . y
N3 N6 B 119.9(3) . . y
N6 C19 C20 107.7(4) . . y
N6 C19 C22 122.6(4) . . y
C20 C19 C22 129.7(4) . . y
C19 C20 C21 105.8(4) . . y
N3 C21 C20 110.3(4) . . y
N3 C21 C23 122.7(4) . . y
C20 C21 C23 126.9(4) . . y
C24 C23 C27 117.6(4) . . y
C24 C23 C21 119.7(4) . . y
C27 C23 C21 122.7(4) . . y
N9 C24 C23 124.6(5) . . y
C25 N9 C24 116.6(5) . . y
N9 C25 C26 123.4(5) . . y
C25 C26 C27 118.8(5) . . y
C23 C27 C26 119.0(4) . . y
N6 B N5 108.9(3) . . y
N6 B N4 107.4(3) . . y
N5 B N4 109.5(3) . . y
C30 O1 N7 107.0(8) . . y
C31 C30 O1 123.0(14) . . y
C32 O2 F 118.7(7) . . y
O2 C32 C33 124.7(12) . . y

loop_
_geom_bond_atom_site_label_1
_geom_bond_atom_site_label_2
_geom_bond_distance
_geom_bond_site_symmetry_2
_geom_bond_publ_flag
Zn F 1.849(3) . y
Zn N1 2.041(3) . y
Zn N2 2.056(3) . y
Zn N3 2.251(3) . y
Zn N8 2.280(3) 2_565 y
N1 C3 1.336(5) . y
N1 N4 1.363(4) . y
N2 C12 1.338(5) . y
N2 N5 1.367(4) . y
N3 C21 1.332(5) . y
N3 N6 1.375(4) . y
F O2 2.626(7) . y
N4 C1 1.358(5) . y
N4 B 1.557(6) . y
C1 C2 1.372(7) . y
C1 C4 1.479(6) . y
C2 C3 1.396(6) . y
C3 C5 1.470(6) . y
C5 C6 1.383(7) . y
C5 C9 1.397(7) . y
C6 N7 1.341(6) . y
N7 C7 1.333(9) . y
N7 O1 2.882(8) . y
C7 C8 1.347(10) . y
C8 C9 1.379(8) . y
N5 C10 1.352(5) . y
N5 B 1.555(5) . y
C10 C11 1.374(6) . y
C10 C13 1.503(5) . y
C11 C12 1.390(5) . y
C12 C14 1.469(5) . y
C14 C18 1.385(5) . y
C14 C15 1.402(5) . y
C15 N8 1.335(5) . y
N8 C16 1.337(5) . y
N8 Zn 2.280(3) 2_565 y
C16 C17 1.378(6) . y
C17 C18 1.388(5) . y
N6 C19 1.346(5) . y
N6 B 1.544(6) . y
C19 C20 1.371(6) . y
C19 C22 1.500(6) . y
C20 C21 1.396(6) . y
C21 C23 1.475(6) . y
C23 C24 1.372(6) . y
C23 C27 1.377(6) . y
C24 N9 1.340(7) . y
N9 C25 1.326(8) . y
C25 C26 1.375(8) . y
C26 C27 1.384(7) . y
O1 C30 1.385(13) . y
C30 C31 1.24(2) . y
O2 C32 1.234(13) . y
C32 C33 1.441(11) . y
